data_4024252
loop_
_publ_author_name
'Chen Zhang'
'Sandip Murarka'
'Daniel Seidel'

_publ_section_title
;
Facile Formation of Cyclic Aminals through a Br\/onsted Acid-Promoted Redox
Process
;
_journal_name_full 'Journal of Organic Chemistry'
_journal_page_first 419
_journal_page_last 422
_journal_paper_doi 10.1021/jo802325x
_journal_volume 74
_journal_year 2009
_chemical_formula_sum 'C21 H23 N3'
_chemical_formula_weight 317.42
_chemical_name_systematic
; 
 ? 
;
_space_group_IT_number 14
_symmetry_cell_setting monoclinic
_symmetry_space_group_name_Hall '-P 2ybc'
_symmetry_space_group_name_H-M 'P 1 21/c 1'
_atom_sites_solution_hydrogens geom
_atom_sites_solution_primary direct
_atom_sites_solution_secondary difmap
_audit_creation_method SHELXL-97
_cell_angle_alpha 90.00
_cell_angle_beta 91.566(2)
_cell_angle_gamma 90.00
_cell_formula_units_Z 4
_cell_length_a 12.0629(15)
_cell_length_b 12.8690(16)
_cell_length_c 10.6925(13)
_cell_measurement_reflns_used 2782
_cell_measurement_temperature 293(2)
_cell_measurement_theta_max 26.07
_cell_measurement_theta_min 2.31
_cell_volume 1659.3(4)
_computing_cell_refinement 'Bruker SMART'
_computing_data_collection 'Bruker SMART'
_computing_data_reduction 'Bruker SAINT'
_computing_molecular_graphics 'Bruker SHELXTL'
_computing_publication_material 'Bruker SHELXTL'
_computing_structure_refinement 'SHELXL-97 (Sheldrick, 1997)'
_computing_structure_solution 'SHELXS-97 (Sheldrick, 1990)'
_diffrn_ambient_temperature 293(2)
_diffrn_measured_fraction_theta_full 0.999
_diffrn_measured_fraction_theta_max 0.999
_diffrn_measurement_device_type 'CCD area detector'
_diffrn_measurement_method 'phi and omega scans'
_diffrn_radiation_monochromator graphite
_diffrn_radiation_source 'fine-focus sealed tube'
_diffrn_radiation_type MoK\a
_diffrn_radiation_wavelength 0.71073
_diffrn_reflns_av_R_equivalents 0.0616
_diffrn_reflns_av_sigmaI/netI 0.0509
_diffrn_reflns_limit_h_max 14
_diffrn_reflns_limit_h_min -14
_diffrn_reflns_limit_k_max 15
_diffrn_reflns_limit_k_min -15
_diffrn_reflns_limit_l_max 12
_diffrn_reflns_limit_l_min -12
_diffrn_reflns_number 13654
_diffrn_reflns_theta_full 25.35
_diffrn_reflns_theta_max 25.35
_diffrn_reflns_theta_min 2.31
_exptl_absorpt_coefficient_mu 0.076
_exptl_absorpt_correction_T_max 0.9992
_exptl_absorpt_correction_T_min 0.9725
_exptl_absorpt_correction_type multi-scan
_exptl_absorpt_process_details 'Bruker SAINT (SADABS)'
_exptl_crystal_colour colourless
_exptl_crystal_density_diffrn 1.271
_exptl_crystal_density_method 'not measured'
_exptl_crystal_description flat_needle
_exptl_crystal_F_000 680
_exptl_crystal_size_max 0.37
_exptl_crystal_size_mid 0.10
_exptl_crystal_size_min 0.01
_refine_diff_density_max 0.217
_refine_diff_density_min -0.153
_refine_diff_density_rms 0.037
_refine_ls_extinction_method none
_refine_ls_goodness_of_fit_ref 1.005
_refine_ls_hydrogen_treatment mixed
_refine_ls_matrix_type full
_refine_ls_number_parameters 223
_refine_ls_number_reflns 3040
_refine_ls_number_restraints 0
_refine_ls_restrained_S_all 1.005
_refine_ls_R_factor_all 0.0933
_refine_ls_R_factor_gt 0.0552
_refine_ls_shift/su_max 0.001
_refine_ls_shift/su_mean 0.000
_refine_ls_structure_factor_coef Fsqd
_refine_ls_weighting_details 'calc w=1/[\s^2^(Fo^2^)+(0.0500P)^2^+0.7000P] where P=(Fo^2^+2Fc^2^)/3'
_refine_ls_weighting_scheme calc
_refine_ls_wR_factor_gt 0.1121
_refine_ls_wR_factor_ref 0.1279
_reflns_number_gt 2038
_reflns_number_total 3040
_reflns_threshold_expression >2sigma(I)
_cod_data_source_file jo802325x_si_004.cif
_cod_data_source_block chenz4
_cod_depositor_comments
;
The following automatic conversions were performed:
'_symmetry_cell_setting' value 'Monoclinic' changed to 'monoclinic'
according to '/home/saulius/struct/CIF-dictionaries/cif_core.dic'
dictionary named 'cif_core.dic' version 2.4.1 from 2010-06-29.

Automatic conversion script
Id: cif_fix_enum 1527 2010-12-29 10:47:43Z saulius 
;
_cod_original_sg_symbol_H-M P2(1)/c
_cod_database_code 4024252

loop_
_symmetry_equiv_pos_as_xyz
'x, y, z'
'-x, y+1/2, -z+1/2'
'-x, -y, -z'
'x, -y-1/2, z-1/2'

loop_
_atom_site_label
_atom_site_type_symbol
_atom_site_fract_x
_atom_site_fract_y
_atom_site_fract_z
_atom_site_U_iso_or_equiv
_atom_site_adp_type
_atom_site_occupancy
_atom_site_symmetry_multiplicity
_atom_site_calc_flag
_atom_site_refinement_flags
_atom_site_disorder_assembly
_atom_site_disorder_group
N1 N 0.74905(16) 0.79007(15) 0.72324(18) 0.0342(5) Uani 1 1 d . . .
H1N H 0.708(2) 0.7551(19) 0.664(2) 0.041 Uiso 1 1 d . . .
N2 N 0.60720(16) 0.81564(15) 1.02427(17) 0.0320(5) Uani 1 1 d . . .
H2N H 0.5391(19) 0.8063(18) 1.057(2) 0.038 Uiso 1 1 d . . .
N3 N 0.38907(15) 0.68763(15) 0.80405(18) 0.0359(5) Uani 1 1 d . . .
C1 C 0.84808(18) 0.83989(18) 0.7034(2) 0.0324(6) Uani 1 1 d . . .
C2 C 0.9174(2) 0.8368(2) 0.6025(2) 0.0432(7) Uani 1 1 d . . .
H2 H 0.9022 0.7936 0.5345 0.052 Uiso 1 1 calc R . .
C3 C 1.0096(2) 0.8998(2) 0.6060(3) 0.0496(7) Uani 1 1 d . . .
H3 H 1.0567 0.9002 0.5385 0.059 Uiso 1 1 calc R . .
C4 C 1.0337(2) 0.9627(2) 0.7089(3) 0.0513(7) Uani 1 1 d . . .
H4 H 1.0962 1.0050 0.7086 0.062 Uiso 1 1 calc R . .
C5 C 0.96724(19) 0.9639(2) 0.8103(2) 0.0428(7) Uani 1 1 d . . .
H5 H 0.9847 1.0057 0.8790 0.051 Uiso 1 1 calc R . .
C6 C 0.87274(18) 0.90131(18) 0.8094(2) 0.0323(6) Uani 1 1 d . . .
C7 C 0.60373(18) 0.78467(17) 0.8906(2) 0.0286(5) Uani 1 1 d . . .
H7 H 0.5431 0.8219 0.8473 0.034 Uiso 1 1 calc R . .
C8 C 0.71179(17) 0.81925(17) 0.8383(2) 0.0280(5) Uani 1 1 d . . .
C9 C 0.78468(18) 0.88606(17) 0.8940(2) 0.0304(5) Uani 1 1 d . . .
C10 C 0.7632(2) 0.93494(19) 1.0173(2) 0.0374(6) Uani 1 1 d . . .
H10A H 0.7837 1.0078 1.0156 0.045 Uiso 1 1 calc R . .
H10B H 0.8072 0.9009 1.0826 0.045 Uiso 1 1 calc R . .
C11 C 0.6412(2) 0.92435(18) 1.0439(2) 0.0370(6) Uani 1 1 d . . .
H11A H 0.6279 0.9448 1.1295 0.044 Uiso 1 1 calc R . .
H11B H 0.5980 0.9695 0.9886 0.044 Uiso 1 1 calc R . .
C12 C 0.58350(18) 0.66828(18) 0.8781(2) 0.0295(5) Uani 1 1 d . . .
C13 C 0.48190(18) 0.62531(17) 0.8362(2) 0.0294(5) Uani 1 1 d . . .
C14 C 0.4764(2) 0.51720(18) 0.8227(2) 0.0356(6) Uani 1 1 d . . .
H14 H 0.4106 0.4872 0.7933 0.043 Uiso 1 1 calc R . .
C15 C 0.5653(2) 0.45412(19) 0.8517(2) 0.0386(6) Uani 1 1 d . . .
H15 H 0.5592 0.3826 0.8413 0.046 Uiso 1 1 calc R . .
C16 C 0.6630(2) 0.49636(19) 0.8957(2) 0.0397(6) Uani 1 1 d . . .
H16 H 0.7229 0.4540 0.9173 0.048 Uiso 1 1 calc R . .
C17 C 0.67092(19) 0.60238(19) 0.9075(2) 0.0367(6) Uani 1 1 d . . .
H17 H 0.7377 0.6309 0.9364 0.044 Uiso 1 1 calc R . .
C18 C 0.3450(2) 0.7596(2) 0.8983(2) 0.0411(6) Uani 1 1 d . . .
H18A H 0.3804 0.8271 0.8928 0.049 Uiso 1 1 calc R . .
H18B H 0.3577 0.7324 0.9821 0.049 Uiso 1 1 calc R . .
C19 C 0.2231(2) 0.7682(3) 0.8686(3) 0.0677(9) Uani 1 1 d . . .
H19A H 0.2002 0.8404 0.8664 0.081 Uiso 1 1 calc R . .
H19B H 0.1807 0.7319 0.9308 0.081 Uiso 1 1 calc R . .
C20 C 0.2059(2) 0.7188(2) 0.7421(3) 0.0660(9) Uani 1 1 d . . .
H20A H 0.1325 0.6883 0.7331 0.079 Uiso 1 1 calc R . .
H20B H 0.2160 0.7688 0.6755 0.079 Uiso 1 1 calc R . .
C21 C 0.2935(2) 0.6377(2) 0.7421(3) 0.0546(8) Uani 1 1 d . . .
H21A H 0.2707 0.5766 0.7881 0.066 Uiso 1 1 calc R . .
H21B H 0.3104 0.6173 0.6574 0.066 Uiso 1 1 calc R . .

loop_
_atom_site_aniso_label
_atom_site_aniso_U_11
_atom_site_aniso_U_22
_atom_site_aniso_U_33
_atom_site_aniso_U_23
_atom_site_aniso_U_13
_atom_site_aniso_U_12
N1 0.0367(12) 0.0375(12) 0.0285(11) -0.0058(9) 0.0008(9) -0.0057(9)
N2 0.0339(11) 0.0329(11) 0.0293(11) -0.0006(9) 0.0044(9) -0.0043(9)
N3 0.0330(11) 0.0344(11) 0.0399(12) -0.0072(10) -0.0033(9) -0.0010(9)
C1 0.0290(12) 0.0348(14) 0.0334(13) 0.0033(11) 0.0019(10) 0.0016(11)
C2 0.0412(15) 0.0515(17) 0.0371(15) 0.0020(13) 0.0032(12) 0.0076(13)
C3 0.0348(15) 0.0656(19) 0.0490(17) 0.0127(15) 0.0133(13) 0.0037(14)
C4 0.0323(14) 0.0620(19) 0.0596(19) 0.0089(16) 0.0030(13) -0.0105(13)
C5 0.0350(14) 0.0470(16) 0.0463(16) 0.0021(13) -0.0044(12) -0.0081(12)
C6 0.0286(12) 0.0325(13) 0.0356(14) 0.0051(11) -0.0036(10) 0.0004(10)
C7 0.0285(12) 0.0293(13) 0.0278(12) 0.0021(10) -0.0028(9) -0.0015(10)
C8 0.0308(12) 0.0272(12) 0.0260(12) 0.0014(10) 0.0013(10) -0.0009(10)
C9 0.0320(13) 0.0286(13) 0.0304(13) 0.0012(10) -0.0023(10) -0.0025(10)
C10 0.0448(15) 0.0333(14) 0.0337(14) -0.0033(11) -0.0023(11) -0.0084(11)
C11 0.0459(15) 0.0334(14) 0.0319(14) -0.0037(11) 0.0031(11) -0.0019(11)
C12 0.0326(13) 0.0305(13) 0.0254(12) 0.0024(10) 0.0027(10) -0.0040(10)
C13 0.0328(13) 0.0313(13) 0.0243(12) 0.0004(10) 0.0038(10) -0.0022(10)
C14 0.0390(14) 0.0346(14) 0.0335(14) -0.0029(11) 0.0023(11) -0.0075(11)
C15 0.0537(16) 0.0279(13) 0.0344(14) -0.0011(11) 0.0062(12) -0.0005(12)
C16 0.0430(16) 0.0353(15) 0.0409(15) 0.0055(12) 0.0037(12) 0.0067(12)
C17 0.0333(14) 0.0383(15) 0.0384(15) 0.0035(11) -0.0011(11) -0.0026(11)
C18 0.0393(14) 0.0376(15) 0.0464(16) -0.0051(12) 0.0028(12) 0.0029(11)
C19 0.0422(17) 0.082(2) 0.078(2) -0.0231(19) -0.0042(16) 0.0094(16)
C20 0.0472(18) 0.060(2) 0.089(2) -0.0119(18) -0.0214(16) 0.0030(15)
C21 0.0432(16) 0.0557(18) 0.064(2) -0.0132(15) -0.0162(14) -0.0014(14)

loop_
_atom_type_symbol
_atom_type_description
_atom_type_scat_dispersion_real
_atom_type_scat_dispersion_imag
_atom_type_scat_source
C C 0.0033 0.0016 'International Tables Vol C Tables 4.2.6.8 and 6.1.1.4'
H H 0.0000 0.0000 'International Tables Vol C Tables 4.2.6.8 and 6.1.1.4'
N N 0.0061 0.0033 'International Tables Vol C Tables 4.2.6.8 and 6.1.1.4'

loop_
_geom_angle_atom_site_label_1
_geom_angle_atom_site_label_2
_geom_angle_atom_site_label_3
_geom_angle
_geom_angle_site_symmetry_1
_geom_angle_site_symmetry_3
_geom_angle_publ_flag
C8 N1 C1 108.49(19) . . ?
C8 N1 H1N 125.3(16) . . ?
C1 N1 H1N 125.0(15) . . ?
C11 N2 C7 113.17(18) . . ?
C11 N2 H2N 108.7(15) . . ?
C7 N2 H2N 109.6(15) . . ?
C13 N3 C21 118.08(19) . . ?
C13 N3 C18 119.15(18) . . ?
C21 N3 C18 106.88(19) . . ?
N1 C1 C2 130.7(2) . . ?
N1 C1 C6 107.6(2) . . ?
C2 C1 C6 121.7(2) . . ?
C3 C2 C1 117.9(3) . . ?
C3 C2 H2 121.0 . . ?
C1 C2 H2 121.0 . . ?
C2 C3 C4 121.0(3) . . ?
C2 C3 H3 119.5 . . ?
C4 C3 H3 119.5 . . ?
C5 C4 C3 121.3(2) . . ?
C5 C4 H4 119.3 . . ?
C3 C4 H4 119.3 . . ?
C4 C5 C6 119.0(3) . . ?
C4 C5 H5 120.5 . . ?
C6 C5 H5 120.5 . . ?
C5 C6 C1 119.0(2) . . ?
C5 C6 C9 134.1(2) . . ?
C1 C6 C9 106.78(19) . . ?
N2 C7 C8 106.12(18) . . ?
N2 C7 C12 110.39(17) . . ?
C8 C7 C12 113.46(19) . . ?
N2 C7 H7 108.9 . . ?
C8 C7 H7 108.9 . . ?
C12 C7 H7 108.9 . . ?
C9 C8 N1 110.1(2) . . ?
C9 C8 C7 125.7(2) . . ?
N1 C8 C7 124.17(19) . . ?
C8 C9 C6 107.0(2) . . ?
C8 C9 C10 122.0(2) . . ?
C6 C9 C10 130.8(2) . . ?
C9 C10 C11 108.80(19) . . ?
C9 C10 H10A 109.9 . . ?
C11 C10 H10A 109.9 . . ?
C9 C10 H10B 109.9 . . ?
C11 C10 H10B 109.9 . . ?
H10A C10 H10B 108.3 . . ?
N2 C11 C10 109.11(19) . . ?
N2 C11 H11A 109.9 . . ?
C10 C11 H11A 109.9 . . ?
N2 C11 H11B 109.9 . . ?
C10 C11 H11B 109.9 . . ?
H11A C11 H11B 108.3 . . ?
C17 C12 C13 118.9(2) . . ?
C17 C12 C7 117.6(2) . . ?
C13 C12 C7 123.4(2) . . ?
C14 C13 C12 117.5(2) . . ?
C14 C13 N3 120.3(2) . . ?
C12 C13 N3 122.2(2) . . ?
C15 C14 C13 121.9(2) . . ?
C15 C14 H14 119.0 . . ?
C13 C14 H14 119.0 . . ?
C16 C15 C14 120.1(2) . . ?
C16 C15 H15 119.9 . . ?
C14 C15 H15 119.9 . . ?
C15 C16 C17 118.9(2) . . ?
C15 C16 H16 120.5 . . ?
C17 C16 H16 120.5 . . ?
C16 C17 C12 122.5(2) . . ?
C16 C17 H17 118.7 . . ?
C12 C17 H17 118.7 . . ?
N3 C18 C19 105.6(2) . . ?
N3 C18 H18A 110.6 . . ?
C19 C18 H18A 110.6 . . ?
N3 C18 H18B 110.6 . . ?
C19 C18 H18B 110.6 . . ?
H18A C18 H18B 108.7 . . ?
C18 C19 C20 105.7(2) . . ?
C18 C19 H19A 110.6 . . ?
C20 C19 H19A 110.6 . . ?
C18 C19 H19B 110.6 . . ?
C20 C19 H19B 110.6 . . ?
H19A C19 H19B 108.7 . . ?
C21 C20 C19 102.5(2) . . ?
C21 C20 H20A 111.3 . . ?
C19 C20 H20A 111.3 . . ?
C21 C20 H20B 111.3 . . ?
C19 C20 H20B 111.3 . . ?
H20A C20 H20B 109.2 . . ?
N3 C21 C20 104.1(2) . . ?
N3 C21 H21A 110.9 . . ?
C20 C21 H21A 110.9 . . ?
N3 C21 H21B 110.9 . . ?
C20 C21 H21B 110.9 . . ?
H21A C21 H21B 109.0 . . ?

loop_
_geom_bond_atom_site_label_1
_geom_bond_atom_site_label_2
_geom_bond_distance
_geom_bond_site_symmetry_2
_geom_bond_publ_flag
N1 C8 1.373(3) . ?
N1 C1 1.377(3) . ?
N1 H1N 0.91(2) . ?
N2 C11 1.471(3) . ?
N2 C7 1.484(3) . ?
N2 H2N 0.91(2) . ?
N3 C13 1.412(3) . ?
N3 C21 1.463(3) . ?
N3 C18 1.479(3) . ?
C1 C2 1.383(3) . ?
C1 C6 1.407(3) . ?
C2 C3 1.376(4) . ?
C2 H2 0.9300 . ?
C3 C4 1.390(4) . ?
C3 H3 0.9300 . ?
C4 C5 1.366(4) . ?
C4 H4 0.9300 . ?
C5 C6 1.395(3) . ?
C5 H5 0.9300 . ?
C6 C9 1.428(3) . ?
C7 C8 1.500(3) . ?
C7 C12 1.523(3) . ?
C7 H7 0.9800 . ?
C8 C9 1.356(3) . ?
C9 C10 1.490(3) . ?
C10 C11 1.513(3) . ?
C10 H10A 0.9700 . ?
C10 H10B 0.9700 . ?
C11 H11A 0.9700 . ?
C11 H11B 0.9700 . ?
C12 C17 1.383(3) . ?
C12 C13 1.406(3) . ?
C13 C14 1.400(3) . ?
C14 C15 1.374(3) . ?
C14 H14 0.9300 . ?
C15 C16 1.369(3) . ?
C15 H15 0.9300 . ?
C16 C17 1.373(3) . ?
C16 H16 0.9300 . ?
C17 H17 0.9300 . ?
C18 C19 1.500(4) . ?
C18 H18A 0.9700 . ?
C18 H18B 0.9700 . ?
C19 C20 1.503(4) . ?
C19 H19A 0.9700 . ?
C19 H19B 0.9700 . ?
C20 C21 1.485(4) . ?
C20 H20A 0.9700 . ?
C20 H20B 0.9700 . ?
C21 H21A 0.9700 . ?
C21 H21B 0.9700 . ?

loop_
_geom_hbond_atom_site_label_D
_geom_hbond_atom_site_label_H
_geom_hbond_atom_site_label_A
_geom_hbond_distance_DH
_geom_hbond_distance_HA
_geom_hbond_distance_DA
_geom_hbond_angle_DHA
_geom_hbond_site_symmetry_A
N1 H1N N2 0.91(2) 2.11(3) 3.018(3) 176(2) 4_575

loop_
_geom_torsion_atom_site_label_1
_geom_torsion_atom_site_label_2
_geom_torsion_atom_site_label_3
_geom_torsion_atom_site_label_4
_geom_torsion
_geom_torsion_site_symmetry_1
_geom_torsion_site_symmetry_2
_geom_torsion_site_symmetry_3
_geom_torsion_site_symmetry_4
_geom_torsion_publ_flag
C8 N1 C1 C2 -179.6(2) . . . . ?
C8 N1 C1 C6 0.2(3) . . . . ?
N1 C1 C2 C3 176.8(2) . . . . ?
C6 C1 C2 C3 -2.9(4) . . . . ?
C1 C2 C3 C4 1.4(4) . . . . ?
C2 C3 C4 C5 0.5(4) . . . . ?
C3 C4 C5 C6 -0.8(4) . . . . ?
C4 C5 C6 C1 -0.7(4) . . . . ?
C4 C5 C6 C9 -177.2(3) . . . . ?
N1 C1 C6 C5 -177.1(2) . . . . ?
C2 C1 C6 C5 2.6(3) . . . . ?
N1 C1 C6 C9 0.2(2) . . . . ?
C2 C1 C6 C9 180.0(2) . . . . ?
C11 N2 C7 C8 49.0(2) . . . . ?
C11 N2 C7 C12 172.32(18) . . . . ?
C1 N1 C8 C9 -0.5(3) . . . . ?
C1 N1 C8 C7 177.2(2) . . . . ?
N2 C7 C8 C9 -14.0(3) . . . . ?
C12 C7 C8 C9 -135.4(2) . . . . ?
N2 C7 C8 N1 168.6(2) . . . . ?
C12 C7 C8 N1 47.2(3) . . . . ?
N1 C8 C9 C6 0.7(3) . . . . ?
C7 C8 C9 C6 -177.0(2) . . . . ?
N1 C8 C9 C10 176.9(2) . . . . ?
C7 C8 C9 C10 -0.8(4) . . . . ?
C5 C6 C9 C8 176.2(3) . . . . ?
C1 C6 C9 C8 -0.6(3) . . . . ?
C5 C6 C9 C10 0.5(4) . . . . ?
C1 C6 C9 C10 -176.3(2) . . . . ?
C8 C9 C10 C11 -17.0(3) . . . . ?
C6 C9 C10 C11 158.2(2) . . . . ?
C7 N2 C11 C10 -70.9(2) . . . . ?
C9 C10 C11 N2 49.7(3) . . . . ?
N2 C7 C12 C17 -74.8(3) . . . . ?
C8 C7 C12 C17 44.1(3) . . . . ?
N2 C7 C12 C13 106.5(2) . . . . ?
C8 C7 C12 C13 -134.6(2) . . . . ?
C17 C12 C13 C14 -2.1(3) . . . . ?
C7 C12 C13 C14 176.6(2) . . . . ?
C17 C12 C13 N3 -179.8(2) . . . . ?
C7 C12 C13 N3 -1.1(3) . . . . ?
C21 N3 C13 C14 -7.6(3) . . . . ?
C18 N3 C13 C14 124.8(2) . . . . ?
C21 N3 C13 C12 170.0(2) . . . . ?
C18 N3 C13 C12 -57.6(3) . . . . ?
C12 C13 C14 C15 1.5(3) . . . . ?
N3 C13 C14 C15 179.2(2) . . . . ?
C13 C14 C15 C16 0.3(4) . . . . ?
C14 C15 C16 C17 -1.5(4) . . . . ?
C15 C16 C17 C12 0.9(4) . . . . ?
C13 C12 C17 C16 1.0(3) . . . . ?
C7 C12 C17 C16 -177.8(2) . . . . ?
C13 N3 C18 C19 -150.0(2) . . . . ?
C21 N3 C18 C19 -12.9(3) . . . . ?
N3 C18 C19 C20 -11.8(3) . . . . ?
C18 C19 C20 C21 31.3(3) . . . . ?
C13 N3 C21 C20 170.5(2) . . . . ?
C18 N3 C21 C20 32.8(3) . . . . ?
C19 C20 C21 N3 -39.3(3) . . . . ?
